data_7059436
loop_
_publ_author_name
'Lunardi, Andressa'
'Nunes Cechin, Camila'
'Lang, Ernesto Schulz'
'Cargnelutti, Roberta'
'Ramirez Pineda, Nahum'
'Piquini, Paulo Cesar'
'Burrow, Robert Alan'
'Santos dos Santos, Sailer'
'Bortolotto, Tanize'
'Tirloni, B\'arbara'

_publ_section_title
;
 Organically templated zinc selenite compounds: synthesis, structural
 chemistry and DFT calculations
;
_journal_issue 17
_journal_name_full 'New Journal of Chemistry'
_journal_page_first 6699
_journal_page_last 6703
_journal_paper_doi 10.1039/D0NJ00343C
_journal_volume 44
_journal_year 2020
_chemical_formula_moiety 'C48 H32 N8 O12 Se4 Zn4, 9(H2O)'
_chemical_formula_sum 'C48 H50 N8 O21 Se4 Zn4'
_chemical_formula_weight 1652.28
_space_group_crystal_system triclinic
_space_group_IT_number 2
_space_group_name_Hall '-P 1'
_space_group_name_H-M_alt 'P -1'
_atom_sites_solution_hydrogens mixed
_audit_creation_method SHELXL-2014/7
_audit_update_record
;
2020-02-11 deposited with the CCDC.	2020-03-17 downloaded from the CCDC.
;
_cell_angle_alpha 102.147(2)
_cell_angle_beta 103.589(2)
_cell_angle_gamma 91.969(2)
_cell_formula_units_Z 1
_cell_length_a 8.4181(5)
_cell_length_b 13.0306(7)
_cell_length_c 13.7010(8)
_cell_measurement_reflns_used 9902
_cell_measurement_temperature 294(2)
_cell_measurement_theta_max 27.57
_cell_measurement_theta_min 2.48
_cell_volume 1422.56(14)
_computing_cell_refinement 'SAINT V8.34A (Bruker AXS Inc., 2013)'
_computing_data_collection 'APEX3 v2015.5-2 (Bruker AXS Inc., 2015)'
_computing_data_reduction 'SAINT V8.34A (Bruker AXS Inc., 2013)'
_computing_molecular_graphics 'Diamond (version 3.2i)'
_computing_publication_material 'Bruker SHELXTL'
_computing_structure_refinement 'SHELXL-2016/4 (Sheldrick, 2016)'
_computing_structure_solution 'SHELXT 2014/5 (Sheldrick, 2014)'
_diffrn_ambient_temperature 294(2)
_diffrn_measured_fraction_theta_full 0.999
_diffrn_measured_fraction_theta_max 0.996
_diffrn_measurement_device_type 'Bruker D8 Venture Photon 100 diffractometer'
_diffrn_measurement_method '\f and \w scans'
_diffrn_radiation_type MoK\a
_diffrn_radiation_wavelength 0.71073
_diffrn_reflns_av_R_equivalents 0.0754
_diffrn_reflns_av_unetI/netI 0.0770
_diffrn_reflns_Laue_measured_fraction_full 0.999
_diffrn_reflns_Laue_measured_fraction_max 0.996
_diffrn_reflns_limit_h_max 12
_diffrn_reflns_limit_h_min -11
_diffrn_reflns_limit_k_max 18
_diffrn_reflns_limit_k_min -18
_diffrn_reflns_limit_l_max 19
_diffrn_reflns_limit_l_min -19
_diffrn_reflns_number 45989
_diffrn_reflns_point_group_measured_fraction_full 0.999
_diffrn_reflns_point_group_measured_fraction_max 0.996
_diffrn_reflns_theta_full 25.242
_diffrn_reflns_theta_max 30.634
_diffrn_reflns_theta_min 2.485
_diffrn_source 'microfocus X ray tube'
_exptl_absorpt_coefficient_mu 4.309
_exptl_absorpt_correction_T_max 0.7461
_exptl_absorpt_correction_T_min 0.6637
_exptl_absorpt_correction_type multi-scan
_exptl_absorpt_process_details
; SADABS (version 2014/5; Bruker, 2014) was used to perform the
multi-scan absorption correction.
;
_exptl_crystal_colour colourless
_exptl_crystal_density_diffrn 1.929
_exptl_crystal_description block
_exptl_crystal_F_000 818
_exptl_crystal_size_max 0.135
_exptl_crystal_size_mid 0.086
_exptl_crystal_size_min 0.057
_refine_diff_density_max 0.662
_refine_diff_density_min -0.837
_refine_diff_density_rms 0.097
_refine_ls_extinction_method none
_refine_ls_goodness_of_fit_ref 1.003
_refine_ls_hydrogen_treatment constr
_refine_ls_matrix_type full
_refine_ls_number_parameters 429
_refine_ls_number_reflns 8744
_refine_ls_number_restraints 0
_refine_ls_restrained_S_all 1.003
_refine_ls_R_factor_all 0.1108
_refine_ls_R_factor_gt 0.0462
_refine_ls_shift/su_max 0.001
_refine_ls_shift/su_mean 0.000
_refine_ls_structure_factor_coef Fsqd
_refine_ls_weighting_details 'w=1/[\s^2^(Fo^2^)+(0.0270P)^2^+0.9821P] where P=(Fo^2^+2Fc^2^)/3'
_refine_ls_weighting_scheme calc
_refine_ls_wR_factor_gt 0.0716
_refine_ls_wR_factor_ref 0.0845
_reflns_Friedel_coverage 0.000
_reflns_number_gt 5123
_reflns_number_total 8744
_reflns_threshold_expression 'I > 2\s(I)'
_cod_data_source_file d0nj00343c24.cif
_cod_data_source_block barbara_a_referee
_cod_depositor_comments
;Adding full bibliography for 7059435--7059436.cif.

 Adding full bibliography for 7059435--7059436.cif.
;
_cod_database_code 7059436
_shelx_shelxl_version_number 2014/7
_shelx_space_group_comment
;
The symmetry employed for this shelxl refinement is uniquely defined
by the following loop, which should always be used as a source of
symmetry information in preference to the above space-group names.
They are only intended as comments.
;
_shelx_estimated_absorpt_t_min 0.594
_shelx_estimated_absorpt_t_max 0.791

loop_
_space_group_symop_operation_xyz
'x, y, z'
'-x, -y, -z'

loop_
_atom_site_label
_atom_site_type_symbol
_atom_site_fract_x
_atom_site_fract_y
_atom_site_fract_z
_atom_site_U_iso_or_equiv
_atom_site_adp_type
_atom_site_occupancy
_atom_site_site_symmetry_order
_atom_site_calc_flag
_atom_site_refinement_flags_posn
_atom_site_refinement_flags_adp
_atom_site_refinement_flags_occupancy
_atom_site_disorder_assembly
_atom_site_disorder_group
Se1 Se 0.36805(4) 0.22094(3) 0.23252(3) 0.03910(10) Uani 1 1 d . . . . .
Se2 Se 0.26889(4) 0.55679(3) 0.47150(3) 0.03302(9) Uani 1 1 d . . . . .
Zn1 Zn 0.39558(5) 0.30976(3) 0.46792(3) 0.03536(11) Uani 1 1 d . . . . .
Zn2 Zn 0.48955(5) 0.46126(3) 0.30223(3) 0.03383(10) Uani 1 1 d . . . . .
O1 O 0.2771(3) 0.22423(18) 0.33138(17) 0.0409(6) Uani 1 1 d . . . . .
O2 O 0.2311(4) 0.1450(2) 0.1345(2) 0.0588(7) Uani 1 1 d . . . . .
O3 O 0.3443(3) 0.34249(17) 0.20878(17) 0.0398(6) Uani 1 1 d . . . . .
O4 O 0.2542(3) 0.43301(18) 0.48173(19) 0.0439(6) Uani 1 1 d . . . . .
O5 O 0.4210(3) 0.61540(17) 0.57877(16) 0.0357(5) Uani 1 1 d . . . . .
O6 O 0.3718(3) 0.56539(19) 0.38213(18) 0.0464(6) Uani 1 1 d . . . . .
N1 N 0.2882(4) 0.2568(2) 0.5763(2) 0.0393(7) Uani 1 1 d . . . . .
N2 N 0.5565(4) 0.1924(2) 0.5163(2) 0.0399(7) Uani 1 1 d . . . . .
N3 N 0.4674(4) 0.5693(2) 0.1999(2) 0.0387(7) Uani 1 1 d . . . . .
N4 N 0.7128(3) 0.4514(2) 0.2543(2) 0.0358(7) Uani 1 1 d . . . . .
C1 C 0.1518(5) 0.2865(3) 0.6014(3) 0.0515(10) Uani 1 1 d . . . . .
H1 H 0.0937 0.3344 0.5688 0.062 Uiso 1 1 calc R U . . .
C2 C 0.0912(6) 0.2486(4) 0.6752(3) 0.0653(13) Uani 1 1 d . . . . .
H2 H -0.0059 0.2705 0.6906 0.078 Uiso 1 1 calc R U . . .
C3 C 0.1753(7) 0.1799(4) 0.7236(3) 0.0708(14) Uani 1 1 d . . . . .
H3 H 0.1366 0.1548 0.7732 0.085 Uiso 1 1 calc R U . . .
C4 C 0.3208(6) 0.1457(3) 0.6999(3) 0.0589(12) Uani 1 1 d . . . . .
C5 C 0.4193(8) 0.0752(4) 0.7471(4) 0.0814(17) Uani 1 1 d . . . . .
H5 H 0.3893 0.0500 0.7995 0.098 Uiso 1 1 calc R U . . .
C6 C 0.5536(8) 0.0439(3) 0.7187(4) 0.0807(17) Uani 1 1 d . . . . .
H6 H 0.6155 -0.0020 0.7522 0.097 Uiso 1 1 calc R U . . .
C7 C 0.6063(6) 0.0789(3) 0.6373(3) 0.0581(12) Uani 1 1 d . . . . .
C8 C 0.7378(6) 0.0446(3) 0.5995(4) 0.0705(14) Uani 1 1 d . . . . .
H8 H 0.8003 -0.0046 0.6273 0.085 Uiso 1 1 calc R U . . .
C9 C 0.7770(5) 0.0820(3) 0.5216(4) 0.0644(13) Uani 1 1 d . . . . .
H9 H 0.8647 0.0581 0.4953 0.077 Uiso 1 1 calc R U . . .
C10 C 0.6826(5) 0.1574(3) 0.4819(3) 0.0508(10) Uani 1 1 d . . . . .
H10 H 0.7100 0.1836 0.4293 0.061 Uiso 1 1 calc R U . . .
C11 C 0.5154(5) 0.1530(3) 0.5919(3) 0.0424(9) Uani 1 1 d . . . . .
C12 C 0.3725(5) 0.1869(3) 0.6237(3) 0.0432(9) Uani 1 1 d . . . . .
C13 C 0.3447(5) 0.6271(3) 0.1741(3) 0.0500(10) Uani 1 1 d . . . . .
H13 H 0.2602 0.6287 0.2075 0.060 Uiso 1 1 calc R U . . .
C14 C 0.3365(5) 0.6856(3) 0.0995(3) 0.0599(12) Uani 1 1 d . . . . .
H14 H 0.2465 0.7234 0.0819 0.072 Uiso 1 1 calc R U . . .
C16 C 0.5971(5) 0.6299(3) 0.0794(3) 0.0454(9) Uani 1 1 d . . . . .
C17 C 0.7394(6) 0.6304(3) 0.0402(3) 0.0583(11) Uani 1 1 d . . . . .
H17 H 0.7445 0.6696 -0.0086 0.070 Uiso 1 1 calc R U . . .
C15 C 0.4620(6) 0.6869(3) 0.0524(3) 0.0595(12) Uani 1 1 d . . . . .
H15 H 0.4579 0.7257 0.0023 0.071 Uiso 1 1 calc R U . . .
C18 C 0.8660(5) 0.5759(3) 0.0717(3) 0.0566(11) Uani 1 1 d . . . . .
H18 H 0.9585 0.5805 0.0462 0.068 Uiso 1 1 calc R U . . .
C19 C 0.8631(5) 0.5108(3) 0.1437(3) 0.0431(9) Uani 1 1 d . . . . .
C20 C 0.9890(5) 0.4487(3) 0.1762(3) 0.0506(10) Uani 1 1 d . . . . .
H20 H 1.0828 0.4483 0.1513 0.061 Uiso 1 1 calc R U . . .
C21 C 0.9731(5) 0.3894(3) 0.2439(3) 0.0522(10) Uani 1 1 d . . . . .
H21 H 1.0549 0.3468 0.2650 0.063 Uiso 1 1 calc R U . . .
C22 C 0.8332(4) 0.3928(3) 0.2819(3) 0.0456(9) Uani 1 1 d . . . . .
H22 H 0.8240 0.3519 0.3287 0.055 Uiso 1 1 calc R U . . .
C23 C 0.7261(4) 0.5089(3) 0.1846(2) 0.0338(8) Uani 1 1 d . . . . .
C24 C 0.5934(4) 0.5707(3) 0.1542(2) 0.0353(8) Uani 1 1 d . . . . .
O1W O -0.0406(5) 0.1532(4) 0.3441(4) 0.1192(14) Uani 1 1 d G . . . .
H1WA H -0.0751 0.1181 0.2851 0.179 Uiso 1 1 d G U . . .
H1WB H 0.0507 0.1785 0.3454 0.179 Uiso 1 1 d G U . . .
O2W O 0.002(4) 0.007(3) 0.1573(18) 0.169(10) Uani 0.63(9) 1 d G . P A 2
H2WA H 0.0645 -0.0281 0.1891 0.254 Uiso 0.63(9) 1 d G U P A 2
H2WB H 0.0600 0.0608 0.1604 0.254 Uiso 0.63(9) 1 d G U P A 2
O3W O -0.0339(7) 0.1833(4) -0.0065(5) 0.147(2) Uani 1 1 d G . . B 1
H3WA H -0.0322 0.1354 -0.0558 0.221 Uiso 1 1 d G U . B 1
H3WB H 0.0459 0.1769 0.0388 0.221 Uiso 1 1 d G U . B 1
O4W O 0.376(2) 0.0401(16) -0.0134(8) 0.171(7) Uani 0.62(2) 1 d G . P C 1
H4WA H 0.3289 0.0917 0.0063 0.257 Uiso 0.62(2) 1 d G U P C 1
H4WB H 0.3867 0.0078 0.0328 0.257 Uiso 0.62(2) 1 d G U P C 1
O2W' O -0.004(4) -0.014(4) 0.160(3) 0.131(11) Uani 0.37(9) 1 d G . P A 1
H2WC H -0.1072 -0.0143 0.1485 0.196 Uiso 0.37(9) 1 d G U P A 1
H2WD H 0.0183 -0.0688 0.1836 0.196 Uiso 0.37(9) 1 d G U P A 1
O4W' O 0.2837(18) -0.0277(11) -0.0036(12) 0.094(6) Uani 0.38(2) 1 d G . P C 2
H4WC H 0.2531 -0.0695 0.0267 0.141 Uiso 0.38(2) 1 d G U P C 2
H4WD H 0.3486 -0.0588 -0.0328 0.141 Uiso 0.38(2) 1 d G U P C 2
O5W O 0.2639(15) -0.1591(12) -0.1158(12) 0.160(4) Uani 0.5 1 d G . P . .
H5WA H 0.2279 -0.1043 -0.1282 0.239 Uiso 0.5 1 d G U P . .
H5WB H 0.2054 -0.1787 -0.0819 0.239 Uiso 0.5 1 d G U P . .

loop_
_atom_site_aniso_label
_atom_site_aniso_U_11
_atom_site_aniso_U_22
_atom_site_aniso_U_33
_atom_site_aniso_U_23
_atom_site_aniso_U_13
_atom_site_aniso_U_12
Se1 0.0447(2) 0.03373(19) 0.0380(2) 0.00602(15) 0.01001(16) 0.00727(16)
Se2 0.03213(19) 0.03313(19) 0.03421(19) 0.00916(14) 0.00661(14) 0.00983(14)
Zn1 0.0410(2) 0.0333(2) 0.0346(2) 0.01290(17) 0.00994(18) 0.00566(18)
Zn2 0.0383(2) 0.0327(2) 0.0335(2) 0.01174(17) 0.01048(18) 0.00601(17)
O1 0.0441(15) 0.0431(14) 0.0336(13) 0.0073(11) 0.0085(11) -0.0031(11)
O2 0.075(2) 0.0469(16) 0.0434(16) -0.0021(13) 0.0060(14) -0.0048(14)
O3 0.0465(15) 0.0363(13) 0.0345(13) 0.0118(11) 0.0031(11) 0.0011(11)
O4 0.0418(14) 0.0348(13) 0.0584(16) 0.0109(12) 0.0182(12) 0.0055(11)
O5 0.0423(14) 0.0352(13) 0.0292(12) 0.0111(10) 0.0047(10) 0.0018(10)
O6 0.0671(18) 0.0428(14) 0.0404(14) 0.0179(12) 0.0250(13) 0.0216(13)
N1 0.0449(18) 0.0379(17) 0.0338(16) 0.0076(13) 0.0081(14) -0.0013(14)
N2 0.0435(18) 0.0299(15) 0.0429(17) 0.0081(13) 0.0037(14) 0.0046(13)
N3 0.0425(18) 0.0326(16) 0.0403(17) 0.0109(13) 0.0068(14) 0.0025(13)
N4 0.0377(17) 0.0387(16) 0.0340(16) 0.0129(13) 0.0097(13) 0.0078(13)
C1 0.056(3) 0.052(2) 0.044(2) 0.0042(19) 0.014(2) -0.009(2)
C2 0.077(3) 0.063(3) 0.050(3) -0.009(2) 0.030(2) -0.025(3)
C3 0.105(4) 0.058(3) 0.047(3) 0.001(2) 0.029(3) -0.031(3)
C4 0.094(4) 0.039(2) 0.037(2) 0.0108(18) 0.007(2) -0.019(2)
C5 0.136(5) 0.052(3) 0.055(3) 0.030(2) 0.008(3) -0.016(3)
C6 0.131(5) 0.041(3) 0.058(3) 0.029(2) -0.014(3) 0.000(3)
C7 0.078(3) 0.027(2) 0.054(3) 0.0102(18) -0.014(2) -0.001(2)
C8 0.077(3) 0.037(2) 0.076(3) 0.012(2) -0.024(3) 0.010(2)
C9 0.053(3) 0.043(2) 0.081(3) -0.004(2) -0.001(2) 0.012(2)
C10 0.048(2) 0.039(2) 0.059(3) 0.0082(19) 0.004(2) 0.0033(19)
C11 0.055(2) 0.0271(18) 0.037(2) 0.0086(16) -0.0048(18) -0.0039(17)
C12 0.067(3) 0.0265(18) 0.0304(19) 0.0061(15) 0.0035(18) -0.0120(18)
C13 0.047(2) 0.042(2) 0.061(3) 0.018(2) 0.008(2) 0.0085(18)
C14 0.057(3) 0.050(3) 0.068(3) 0.028(2) -0.007(2) 0.010(2)
C16 0.058(3) 0.043(2) 0.0317(19) 0.0120(17) 0.0028(18) -0.0043(19)
C17 0.085(3) 0.063(3) 0.036(2) 0.022(2) 0.022(2) -0.003(2)
C15 0.070(3) 0.057(3) 0.052(3) 0.032(2) 0.000(2) 0.002(2)
C18 0.069(3) 0.067(3) 0.046(2) 0.021(2) 0.030(2) 0.005(2)
C19 0.049(2) 0.047(2) 0.034(2) 0.0064(17) 0.0156(17) 0.0000(18)
C20 0.046(2) 0.065(3) 0.045(2) 0.010(2) 0.0199(19) 0.009(2)
C21 0.042(2) 0.069(3) 0.049(2) 0.017(2) 0.0145(19) 0.019(2)
C22 0.047(2) 0.052(2) 0.044(2) 0.0174(18) 0.0161(18) 0.0125(19)
C23 0.038(2) 0.0365(19) 0.0254(17) 0.0045(15) 0.0071(15) 0.0017(15)
C24 0.042(2) 0.0357(19) 0.0247(17) 0.0062(14) 0.0037(15) -0.0042(16)
O1W 0.077(3) 0.130(4) 0.164(4) 0.041(3) 0.051(3) -0.002(3)
O2W 0.22(2) 0.172(17) 0.097(10) 0.037(11) 0.016(10) -0.118(14)
O3W 0.117(4) 0.125(4) 0.197(5) 0.089(4) -0.016(4) 0.021(3)
O4W 0.203(14) 0.186(16) 0.120(8) -0.021(7) 0.081(8) 0.015(12)
O2W' 0.099(15) 0.15(2) 0.14(2) 0.11(2) -0.025(13) -0.056(14)
O4W' 0.081(10) 0.075(9) 0.112(11) -0.004(7) 0.021(6) 0.001(7)
O5W 0.137(9) 0.169(12) 0.166(12) 0.018(9) 0.042(8) 0.002(8)

loop_
_atom_type_symbol
_atom_type_description
_atom_type_scat_dispersion_real
_atom_type_scat_dispersion_imag
_atom_type_scat_source
C C 0.0033 0.0016 'International Tables Vol C Tables 4.2.6.8 and 6.1.1.4'
H H 0.0000 0.0000 'International Tables Vol C Tables 4.2.6.8 and 6.1.1.4'
N N 0.0061 0.0033 'International Tables Vol C Tables 4.2.6.8 and 6.1.1.4'
O O 0.0106 0.0060 'International Tables Vol C Tables 4.2.6.8 and 6.1.1.4'
Se Se -0.0929 2.2259 'International Tables Vol C Tables 4.2.6.8 and 6.1.1.4'
Zn Zn 0.2839 1.4301 'International Tables Vol C Tables 4.2.6.8 and 6.1.1.4'

loop_
_geom_angle_atom_site_label_1
_geom_angle_atom_site_label_2
_geom_angle_atom_site_label_3
_geom_angle
_geom_angle_site_symmetry_1
_geom_angle_site_symmetry_3
_geom_angle_publ_flag
O2 Se1 O3 102.69(12) . . ?
O2 Se1 O1 101.96(13) . . ?
O3 Se1 O1 102.46(11) . . ?
O4 Se2 O6 108.84(12) . . ?
O4 Se2 O5 102.89(11) . . ?
O6 Se2 O5 97.97(12) . . ?
O1 Zn1 O4 100.74(10) . . ?
O1 Zn1 O5 98.00(9) . 2_666 ?
O4 Zn1 O5 96.86(9) . 2_666 ?
O1 Zn1 N1 105.72(10) . . ?
O4 Zn1 N1 86.66(10) . . ?
O5 Zn1 N1 154.95(10) 2_666 . ?
O1 Zn1 N2 97.77(10) . . ?
O4 Zn1 N2 158.06(11) . . ?
O5 Zn1 N2 92.11(10) 2_666 . ?
N1 Zn1 N2 77.01(11) . . ?
O3 Zn2 O6 113.28(11) . . ?
O3 Zn2 O5 97.11(9) . 2_666 ?
O6 Zn2 O5 95.96(9) . 2_666 ?
O3 Zn2 N4 104.38(10) . . ?
O6 Zn2 N4 140.06(11) . . ?
O5 Zn2 N4 92.03(9) 2_666 . ?
O3 Zn2 N3 98.71(10) . . ?
O6 Zn2 N3 84.52(10) . . ?
O5 Zn2 N3 162.55(10) 2_666 . ?
N4 Zn2 N3 76.94(10) . . ?
Se1 O1 Zn1 117.11(12) . . ?
Se1 O3 Zn2 118.24(12) . . ?
Se2 O4 Zn1 135.92(14) . . ?
Se2 O5 Zn1 108.81(10) . 2_666 ?
Se2 O5 Zn2 122.17(11) . 2_666 ?
Zn1 O5 Zn2 113.93(10) 2_666 2_666 ?
Se2 O6 Zn2 132.55(13) . . ?
C1 N1 C12 118.7(3) . . ?
C1 N1 Zn1 126.5(3) . . ?
C12 N1 Zn1 114.8(2) . . ?
C10 N2 C11 118.7(3) . . ?
C10 N2 Zn1 128.7(3) . . ?
C11 N2 Zn1 112.6(2) . . ?
C13 N3 C24 118.3(3) . . ?
C13 N3 Zn2 128.1(3) . . ?
C24 N3 Zn2 113.4(2) . . ?
C22 N4 C23 117.9(3) . . ?
C22 N4 Zn2 127.2(2) . . ?
C23 N4 Zn2 114.8(2) . . ?
N1 C1 C2 122.6(4) . . ?
N1 C1 H1 118.7 . . ?
C2 C1 H1 118.7 . . ?
C3 C2 C1 119.1(5) . . ?
C3 C2 H2 120.4 . . ?
C1 C2 H2 120.4 . . ?
C2 C3 C4 120.6(4) . . ?
C2 C3 H3 119.7 . . ?
C4 C3 H3 119.7 . . ?
C3 C4 C12 116.6(4) . . ?
C3 C4 C5 125.0(4) . . ?
C12 C4 C5 118.3(5) . . ?
C6 C5 C4 121.8(5) . . ?
C6 C5 H5 119.1 . . ?
C4 C5 H5 119.1 . . ?
C5 C6 C7 122.0(4) . . ?
C5 C6 H6 119.0 . . ?
C7 C6 H6 119.0 . . ?
C8 C7 C11 117.3(4) . . ?
C8 C7 C6 125.0(4) . . ?
C11 C7 C6 117.6(5) . . ?
C9 C8 C7 120.6(4) . . ?
C9 C8 H8 119.7 . . ?
C7 C8 H8 119.7 . . ?
C8 C9 C10 118.7(4) . . ?
C8 C9 H9 120.6 . . ?
C10 C9 H9 120.6 . . ?
N2 C10 C9 122.4(4) . . ?
N2 C10 H10 118.8 . . ?
C9 C10 H10 118.8 . . ?
N2 C11 C7 122.2(4) . . ?
N2 C11 C12 117.9(3) . . ?
C7 C11 C12 119.8(4) . . ?
N1 C12 C4 122.3(4) . . ?
N1 C12 C11 117.4(3) . . ?
C4 C12 C11 120.3(4) . . ?
N3 C13 C14 122.9(4) . . ?
N3 C13 H13 118.5 . . ?
C14 C13 H13 118.5 . . ?
C15 C14 C13 119.1(4) . . ?
C15 C14 H14 120.4 . . ?
C13 C14 H14 120.4 . . ?
C15 C16 C24 116.9(4) . . ?
C15 C16 C17 125.1(4) . . ?
C24 C16 C17 118.0(4) . . ?
C18 C17 C16 121.7(4) . . ?
C18 C17 H17 119.1 . . ?
C16 C17 H17 119.1 . . ?
C14 C15 C16 120.1(4) . . ?
C14 C15 H15 120.0 . . ?
C16 C15 H15 120.0 . . ?
C17 C18 C19 121.9(4) . . ?
C17 C18 H18 119.1 . . ?
C19 C18 H18 119.1 . . ?
C23 C19 C20 117.5(3) . . ?
C23 C19 C18 118.1(4) . . ?
C20 C19 C18 124.4(4) . . ?
C21 C20 C19 119.5(4) . . ?
C21 C20 H20 120.2 . . ?
C19 C20 H20 120.2 . . ?
C20 C21 C22 119.4(4) . . ?
C20 C21 H21 120.3 . . ?
C22 C21 H21 120.3 . . ?
N4 C22 C21 123.0(3) . . ?
N4 C22 H22 118.5 . . ?
C21 C22 H22 118.5 . . ?
N4 C23 C19 122.6(3) . . ?
N4 C23 C24 117.3(3) . . ?
C19 C23 C24 120.1(3) . . ?
N3 C24 C16 122.5(3) . . ?
N3 C24 C23 117.4(3) . . ?
C16 C24 C23 120.1(3) . . ?
H1WA O1W H1WB 104.5 . . ?
H2WA O2W H2WB 104.5 . . ?
H3WA O3W H3WB 104.5 . . ?
H4WA O4W H4WB 104.5 . . ?
H2WC O2W' H2WD 104.5 . . ?
H4WC O4W' H4WD 104.5 . . ?
H5WA O5W H5WB 104.4 . . ?

loop_
_geom_bond_atom_site_label_1
_geom_bond_atom_site_label_2
_geom_bond_distance
_geom_bond_site_symmetry_2
_geom_bond_publ_flag
Se1 O2 1.657(3) . ?
Se1 O3 1.692(2) . ?
Se1 O1 1.699(2) . ?
Se2 O4 1.651(2) . ?
Se2 O6 1.677(2) . ?
Se2 O5 1.720(2) . ?
Zn1 O1 1.976(2) . ?
Zn1 O4 2.035(2) . ?
Zn1 O5 2.090(2) 2_666 ?
Zn1 N1 2.126(3) . ?
Zn1 N2 2.182(3) . ?
Zn2 O3 1.957(2) . ?
Zn2 O6 2.000(2) . ?
Zn2 O5 2.094(2) 2_666 ?
Zn2 N4 2.131(3) . ?
Zn2 N3 2.170(3) . ?
O5 Zn1 2.090(2) 2_666 ?
O5 Zn2 2.094(2) 2_666 ?
N1 C1 1.322(5) . ?
N1 C12 1.353(4) . ?
N2 C10 1.317(5) . ?
N2 C11 1.354(4) . ?
N3 C13 1.324(4) . ?
N3 C24 1.353(4) . ?
N4 C22 1.322(4) . ?
N4 C23 1.354(4) . ?
C1 C2 1.401(5) . ?
C1 H1 0.9300 . ?
C2 C3 1.347(6) . ?
C2 H2 0.9300 . ?
C3 C4 1.403(6) . ?
C3 H3 0.9300 . ?
C4 C12 1.415(5) . ?
C4 C5 1.415(7) . ?
C5 C6 1.330(7) . ?
C5 H5 0.9300 . ?
C6 C7 1.443(7) . ?
C6 H6 0.9300 . ?
C7 C8 1.378(7) . ?
C7 C11 1.409(5) . ?
C8 C9 1.364(6) . ?
C8 H8 0.9300 . ?
C9 C10 1.402(5) . ?
C9 H9 0.9300 . ?
C10 H10 0.9300 . ?
C11 C12 1.426(5) . ?
C13 C14 1.389(5) . ?
C13 H13 0.9300 . ?
C14 C15 1.362(6) . ?
C14 H14 0.9300 . ?
C16 C15 1.399(5) . ?
C16 C24 1.412(5) . ?
C16 C17 1.424(5) . ?
C17 C18 1.338(6) . ?
C17 H17 0.9300 . ?
C15 H15 0.9300 . ?
C18 C19 1.433(5) . ?
C18 H18 0.9300 . ?
C19 C23 1.398(5) . ?
C19 C20 1.402(5) . ?
C20 C21 1.353(5) . ?
C20 H20 0.9300 . ?
C21 C22 1.394(5) . ?
C21 H21 0.9300 . ?
C22 H22 0.9300 . ?
C23 C24 1.433(5) . ?
O1W H1WA 0.8192 . ?
O1W H1WB 0.8202 . ?
O2W H2WA 0.8202 . ?
O2W H2WB 0.8208 . ?
O3W H3WA 0.8207 . ?
O3W H3WB 0.8204 . ?
O4W H4WA 0.8202 . ?
O4W H4WB 0.8207 . ?
O2W' H2WC 0.8499 . ?
O2W' H2WD 0.8502 . ?
O4W' H4WC 0.8196 . ?
O4W' H4WD 0.8198 . ?
O5W H5WA 0.8201 . ?
O5W H5WB 0.8201 . ?

loop_
_geom_hbond_atom_site_label_D
_geom_hbond_atom_site_label_H
_geom_hbond_atom_site_label_A
_geom_hbond_distance_DH
_geom_hbond_distance_HA
_geom_hbond_distance_DA
_geom_hbond_angle_DHA
_geom_hbond_site_symmetry_A
C1 H1 O4 0.93 2.49 2.991(4) 114.3 .
O1W H1WB O1 0.82 2.04 2.855(4) 171.9 .
O2W H2WB O2 0.82 1.92 2.70(4) 157.6 .
O3W H3WB O2 0.82 1.91 2.723(5) 173.0 .
O3W H3WA O2W' 0.82 1.97 2.79(5) 170.8 2
O4W H4WA O2 0.82 2.11 2.751(9) 135.0 .
O4W H4WB O5W 0.82 2.63 2.70(2) 85.6 .
O5W H5WB O3W 0.82 2.10 2.892(14) 162.9 2

loop_
_geom_torsion_atom_site_label_1
_geom_torsion_atom_site_label_2
_geom_torsion_atom_site_label_3
_geom_torsion_atom_site_label_4
_geom_torsion
_geom_torsion_site_symmetry_1
_geom_torsion_site_symmetry_2
_geom_torsion_site_symmetry_3
_geom_torsion_site_symmetry_4
_geom_torsion_publ_flag
O2 Se1 O1 Zn1 -178.93(14) . . . . ?
O3 Se1 O1 Zn1 -72.86(15) . . . . ?
O2 Se1 O3 Zn2 -177.23(15) . . . . ?
O1 Se1 O3 Zn2 77.26(15) . . . . ?
O6 Se2 O4 Zn1 32.7(2) . . . . ?
O5 Se2 O4 Zn1 -70.5(2) . . . . ?
O4 Se2 O5 Zn1 125.12(12) . . . 2_666 ?
O6 Se2 O5 Zn1 13.61(13) . . . 2_666 ?
O4 Se2 O5 Zn2 -10.99(16) . . . 2_666 ?
O6 Se2 O5 Zn2 -122.50(14) . . . 2_666 ?
O4 Se2 O6 Zn2 -6.6(2) . . . . ?
O5 Se2 O6 Zn2 100.02(19) . . . . ?
C12 N1 C1 C2 0.1(5) . . . . ?
Zn1 N1 C1 C2 -179.0(3) . . . . ?
N1 C1 C2 C3 0.6(6) . . . . ?
C1 C2 C3 C4 -0.7(6) . . . . ?
C2 C3 C4 C12 0.0(6) . . . . ?
C2 C3 C4 C5 179.0(4) . . . . ?
C3 C4 C5 C6 178.1(5) . . . . ?
C12 C4 C5 C6 -2.9(7) . . . . ?
C4 C5 C6 C7 -0.6(8) . . . . ?
C5 C6 C7 C8 -175.6(5) . . . . ?
C5 C6 C7 C11 3.5(7) . . . . ?
C11 C7 C8 C9 0.4(6) . . . . ?
C6 C7 C8 C9 179.5(4) . . . . ?
C7 C8 C9 C10 1.0(6) . . . . ?
C11 N2 C10 C9 -0.9(5) . . . . ?
Zn1 N2 C10 C9 179.1(3) . . . . ?
C8 C9 C10 N2 -0.7(6) . . . . ?
C10 N2 C11 C7 2.4(5) . . . . ?
Zn1 N2 C11 C7 -177.7(3) . . . . ?
C10 N2 C11 C12 -176.2(3) . . . . ?
Zn1 N2 C11 C12 3.8(4) . . . . ?
C8 C7 C11 N2 -2.1(5) . . . . ?
C6 C7 C11 N2 178.7(3) . . . . ?
C8 C7 C11 C12 176.4(3) . . . . ?
C6 C7 C11 C12 -2.8(5) . . . . ?
C1 N1 C12 C4 -0.8(5) . . . . ?
Zn1 N1 C12 C4 178.3(3) . . . . ?
C1 N1 C12 C11 177.4(3) . . . . ?
Zn1 N1 C12 C11 -3.4(4) . . . . ?
C3 C4 C12 N1 0.8(5) . . . . ?
C5 C4 C12 N1 -178.3(4) . . . . ?
C3 C4 C12 C11 -177.4(3) . . . . ?
C5 C4 C12 C11 3.5(5) . . . . ?
N2 C11 C12 N1 -0.4(5) . . . . ?
C7 C11 C12 N1 -178.9(3) . . . . ?
N2 C11 C12 C4 177.9(3) . . . . ?
C7 C11 C12 C4 -0.6(5) . . . . ?
C24 N3 C13 C14 2.7(5) . . . . ?
Zn2 N3 C13 C14 -173.2(3) . . . . ?
N3 C13 C14 C15 -2.1(6) . . . . ?
C15 C16 C17 C18 178.2(4) . . . . ?
C24 C16 C17 C18 0.7(6) . . . . ?
C13 C14 C15 C16 -0.1(6) . . . . ?
C24 C16 C15 C14 1.5(6) . . . . ?
C17 C16 C15 C14 -176.0(4) . . . . ?
C16 C17 C18 C19 2.4(7) . . . . ?
C17 C18 C19 C23 -2.9(6) . . . . ?
C17 C18 C19 C20 177.2(4) . . . . ?
C23 C19 C20 C21 0.6(6) . . . . ?
C18 C19 C20 C21 -179.5(4) . . . . ?
C19 C20 C21 C22 -1.3(6) . . . . ?
C23 N4 C22 C21 1.2(5) . . . . ?
Zn2 N4 C22 C21 178.2(3) . . . . ?
C20 C21 C22 N4 0.3(6) . . . . ?
C22 N4 C23 C19 -1.9(5) . . . . ?
Zn2 N4 C23 C19 -179.2(3) . . . . ?
C22 N4 C23 C24 179.0(3) . . . . ?
Zn2 N4 C23 C24 1.7(4) . . . . ?
C20 C19 C23 N4 1.0(5) . . . . ?
C18 C19 C23 N4 -178.9(3) . . . . ?
C20 C19 C23 C24 -179.9(3) . . . . ?
C18 C19 C23 C24 0.2(5) . . . . ?
C13 N3 C24 C16 -1.1(5) . . . . ?
Zn2 N3 C24 C16 175.4(3) . . . . ?
C13 N3 C24 C23 179.0(3) . . . . ?
Zn2 N3 C24 C23 -4.6(4) . . . . ?
C15 C16 C24 N3 -1.0(5) . . . . ?
C17 C16 C24 N3 176.7(3) . . . . ?
C15 C16 C24 C23 179.0(3) . . . . ?
C17 C16 C24 C23 -3.3(5) . . . . ?
N4 C23 C24 N3 2.0(5) . . . . ?
C19 C23 C24 N3 -177.1(3) . . . . ?
N4 C23 C24 C16 -178.0(3) . . . . ?
C19 C23 C24 C16 2.9(5) . . . . ?
